data_7057570
loop_
_publ_author_name
'Jhulki, Lalmohan'
'Dutta, Parul'
'Santra, Manas Kumar'
'Cardoso, Marlon H.'
'Oshiro, Karen G. N.'
'Franco, Oct\'avio L.'
'Bertolasi, Valerio'
'Isab, Anvarhusein A.'
'Bielawski, Christopher W.'
'Dinda, Joydev'

_publ_section_title
;
 Synthesis and cytotoxic characteristics displayed by a series of Ag(i)-,
 Au(i)- and Au(iii)-complexes supported by a common N-heterocyclic carbene
;
_journal_issue 16
_journal_name_full 'New Journal of Chemistry'
_journal_page_first 13948
_journal_paper_doi 10.1039/C8NJ02008F
_journal_volume 42
_journal_year 2018
_chemical_formula_moiety 'C28 H24 Au N4, F6 P'
_chemical_formula_sum 'C28 H24 Au F6 N4 P'
_chemical_formula_weight 758.45
_space_group_IT_number 14
_space_group_name_Hall '-P 2yn'
_space_group_name_H-M_alt 'P 1 21/n 1'
_symmetry_cell_setting monoclinic
_symmetry_space_group_name_Hall '-P 2yn'
_symmetry_space_group_name_H-M 'P 1 21/n 1'
_atom_sites_solution_hydrogens geom
_atom_sites_solution_primary direct
_atom_sites_solution_secondary difmap
_audit_creation_method SHELXL-97
_audit_update_record
;
2018-07-02 deposited with the CCDC.
2018-07-16 downloaded from the CCDC.
;
_cell_angle_alpha 90.00
_cell_angle_beta 97.2860(10)
_cell_angle_gamma 90.00
_cell_formula_units_Z 8
_cell_length_a 14.5519(15)
_cell_length_b 24.245(3)
_cell_length_c 15.6387(16)
_cell_measurement_reflns_used 2300
_cell_measurement_temperature 150(2)
_cell_measurement_theta_max 25.0
_cell_measurement_theta_min 1.5
_cell_volume 5473.0(10)
_computing_cell_refinement 'BRUKER SMART APEX II'
_computing_data_collection 'BRUKER SMART APEX II'
_computing_data_reduction 'SHELXS-97 (Sheldrick, 1990)'
_computing_molecular_graphics 'BRUKER SHELXTL'
_computing_publication_material 'MERCURY 1.4'
_computing_structure_refinement 'SHELXL-97 (Sheldrick, 1997)'
_computing_structure_solution 'SHELXL-97 (Sheldrick, 1997)'
_diffrn_ambient_temperature 150(2)
_diffrn_measured_fraction_theta_full 1.000
_diffrn_measured_fraction_theta_max 1.000
_diffrn_measurement_device_type 'BRUKER SMART APEX II CCD AREA DETECTOR'
_diffrn_measurement_method 'OMEGA SCAN'
_diffrn_radiation_monochromator graphite
_diffrn_radiation_source 'fine-focus sealed tube'
_diffrn_radiation_type MoK\a
_diffrn_radiation_wavelength 0.71073
_diffrn_reflns_av_R_equivalents 0.0581
_diffrn_reflns_av_sigmaI/netI 0.0554
_diffrn_reflns_limit_h_max 17
_diffrn_reflns_limit_h_min -17
_diffrn_reflns_limit_k_max 28
_diffrn_reflns_limit_k_min -28
_diffrn_reflns_limit_l_max 18
_diffrn_reflns_limit_l_min -16
_diffrn_reflns_number 39089
_diffrn_reflns_theta_full 25.00
_diffrn_reflns_theta_max 25.00
_diffrn_reflns_theta_min 1.56
_exptl_absorpt_coefficient_mu 5.501
_exptl_absorpt_correction_T_max 0.61
_exptl_absorpt_correction_T_min 0.29
_exptl_absorpt_correction_type multi-scan
_exptl_absorpt_process_details SADABS
_exptl_crystal_colour colourless
_exptl_crystal_density_diffrn 1.841
_exptl_crystal_density_method 'not measured'
_exptl_crystal_description needle
_exptl_crystal_F_000 2944
_exptl_crystal_size_max 0.28
_exptl_crystal_size_mid 0.19
_exptl_crystal_size_min 0.09
_refine_diff_density_max 1.044
_refine_diff_density_min -1.420
_refine_diff_density_rms 0.160
_refine_ls_extinction_method none
_refine_ls_goodness_of_fit_ref 1.056
_refine_ls_hydrogen_treatment constr
_refine_ls_matrix_type full
_refine_ls_number_parameters 725
_refine_ls_number_reflns 9644
_refine_ls_number_restraints 0
_refine_ls_restrained_S_all 1.056
_refine_ls_R_factor_all 0.0842
_refine_ls_R_factor_gt 0.0546
_refine_ls_shift/su_max 0.001
_refine_ls_shift/su_mean 0.000
_refine_ls_structure_factor_coef Fsqd
_refine_ls_weighting_details 'calc w=1/[\s^2^(Fo^2^)+(0.0966P)^2^+6.6321P] where P=(Fo^2^+2Fc^2^)/3'
_refine_ls_weighting_scheme calc
_refine_ls_wR_factor_gt 0.1527
_refine_ls_wR_factor_ref 0.1714
_reflns_number_gt 6683
_reflns_number_total 9644
_reflns_threshold_expression >2sigma(I)
_cod_data_source_file c8nj02008f2.cif
_cod_data_source_block Au(I)-NHC-3
_cod_depositor_comments
;
The following automatic conversions were performed:

'_symmetry_cell_setting' value 'Monoclinic' changed to 'monoclinic'
according to
/home/data/users/saulius/crontab/automatic-downloads/rss-feeds/RSC/lib/dictionaries/cif_core.dic
dictionary named 'cif_core.dic' version 2.4.2 from 2011-04-26.

Automatic conversion script
Id: cif_fix_values 4973 2017-02-22 13:04:09Z antanas 

 Adding full bibliography for 7057568--7057570.cif.
;
_cod_original_cell_volume 5472.9(10)
_cod_original_sg_symbol_H-M P21/n
_cod_database_code 7057570

loop_
_symmetry_equiv_pos_as_xyz
'x, y, z'
'-x+1/2, y+1/2, -z+1/2'
'-x, -y, -z'
'x-1/2, -y-1/2, z-1/2'

loop_
_atom_site_label
_atom_site_type_symbol
_atom_site_fract_x
_atom_site_fract_y
_atom_site_fract_z
_atom_site_U_iso_or_equiv
_atom_site_adp_type
_atom_site_occupancy
_atom_site_symmetry_multiplicity
_atom_site_calc_flag
_atom_site_refinement_flags
Au1 Au 0.60778(3) 0.231252(15) 0.96929(3) 0.05053(15) Uani 1 1 d .
Au2 Au 0.84676(3) 0.216430(19) 0.99638(3) 0.06255(17) Uani 1 1 d .
C23 C 0.5094(7) 0.4063(4) 0.9990(7) 0.058(3) Uani 1 1 d .
H23 H 0.4709 0.4075 1.0422 0.069 Uiso 1 1 calc R
C25 C 0.5438(8) 0.4353(5) 0.8640(9) 0.071(3) Uani 1 1 d .
H25 H 0.5289 0.4558 0.8139 0.086 Uiso 1 1 calc R
C27 C 0.6409(7) 0.3687(4) 0.9434(7) 0.058(3) Uani 1 1 d .
H27 H 0.6925 0.3457 0.9492 0.070 Uiso 1 1 calc R
C24 C 0.4916(8) 0.4397(4) 0.9272(8) 0.061(3) Uani 1 1 d .
H24 H 0.4434 0.4652 0.9232 0.074 Uiso 1 1 calc R
C22 C 0.5839(7) 0.3715(4) 1.0062(6) 0.045(2) Uani 1 1 d .
C26 C 0.6192(8) 0.4011(5) 0.8709(8) 0.070(3) Uani 1 1 d .
H26 H 0.6561 0.3996 0.8265 0.084 Uiso 1 1 calc R
C36 C 0.8701(7) 0.2967(4) 0.8199(6) 0.046(2) Uani 1 1 d .
C37 C 0.8216(7) 0.3357(4) 0.7668(6) 0.055(3) Uani 1 1 d .
H37 H 0.7800 0.3245 0.7200 0.066 Uiso 1 1 calc R
C38 C 0.8352(9) 0.3904(5) 0.7837(8) 0.074(3) Uani 1 1 d .
H38 H 0.8046 0.4167 0.7472 0.089 Uiso 1 1 calc R
C40 C 0.9388(10) 0.3685(6) 0.9058(9) 0.088(4) Uani 1 1 d .
H40 H 0.9760 0.3804 0.9551 0.105 Uiso 1 1 calc R
C39 C 0.8933(10) 0.4064(5) 0.8535(9) 0.082(4) Uani 1 1 d .
H39 H 0.9019 0.4437 0.8655 0.098 Uiso 1 1 calc R
C41 C 0.9322(8) 0.3134(5) 0.8890(6) 0.062(3) Uani 1 1 d .
H41 H 0.9682 0.2880 0.9229 0.074 Uiso 1 1 calc R
N7 N 0.8521(5) 0.2805(3) 1.1649(5) 0.0399(18) Uani 1 1 d .
C44 C 0.8429(7) 0.3767(4) 1.1757(8) 0.058(3) Uani 1 1 d .
H44 H 0.8381 0.4113 1.1499 0.070 Uiso 1 1 calc R
C47 C 0.8609(6) 0.2751(3) 1.2544(6) 0.038(2) Uani 1 1 d .
C45 C 0.8501(7) 0.3723(4) 1.2679(7) 0.057(3) Uani 1 1 d .
H45 H 0.8504 0.4041 1.3011 0.068 Uiso 1 1 calc R
C43 C 0.8429(7) 0.3321(4) 1.1272(7) 0.052(3) Uani 1 1 d .
H43 H 0.8366 0.3354 1.0675 0.063 Uiso 1 1 calc R
C46 C 0.8564(7) 0.3230(4) 1.3066(6) 0.050(2) Uani 1 1 d .
H46 H 0.8578 0.3200 1.3660 0.060 Uiso 1 1 calc R
N2 N 0.5893(5) 0.1235(3) 0.8669(5) 0.0412(18) Uani 1 1 d .
C7 C 0.5969(6) 0.1792(3) 0.8669(6) 0.036(2) Uani 1 1 d .
N1 N 0.5995(5) 0.1920(3) 0.7826(5) 0.0399(17) Uani 1 1 d .
C5 C 0.5939(6) 0.1445(4) 0.7315(6) 0.043(2) Uani 1 1 d .
C6 C 0.5875(7) 0.1012(4) 0.7850(6) 0.045(2) Uani 1 1 d .
C10 C 0.5139(8) 0.0817(5) 1.0747(7) 0.065(3) Uani 1 1 d .
H10 H 0.4695 0.0910 1.1101 0.078 Uiso 1 1 calc R
C8 C 0.5820(7) 0.0939(4) 0.9459(6) 0.046(2) Uani 1 1 d .
C9 C 0.5159(7) 0.1078(4) 0.9964(7) 0.053(3) Uani 1 1 d .
H9 H 0.4722 0.1348 0.9783 0.064 Uiso 1 1 calc R
C11 C 0.5788(9) 0.0417(5) 1.0993(8) 0.076(4) Uani 1 1 d .
H11 H 0.5786 0.0247 1.1525 0.091 Uiso 1 1 calc R
C12 C 0.6438(9) 0.0263(5) 1.0480(9) 0.079(4) Uani 1 1 d .
H12 H 0.6855 -0.0019 1.0651 0.094 Uiso 1 1 calc R
C13 C 0.6466(7) 0.0526(4) 0.9717(7) 0.059(3) Uani 1 1 d .
H13 H 0.6913 0.0432 0.9368 0.071 Uiso 1 1 calc R
N8 N 0.8671(5) 0.1940(3) 1.1922(5) 0.0402(17) Uani 1 1 d .
C49 C 0.8546(6) 0.2306(4) 1.1260(6) 0.040(2) Uani 1 1 d .
C48 C 0.8708(6) 0.2199(4) 1.2710(6) 0.042(2) Uani 1 1 d .
C50 C 0.8767(7) 0.1359(4) 1.1787(6) 0.043(2) Uani 1 1 d .
C54 C 0.9502(8) 0.0621(4) 1.1126(7) 0.059(3) Uani 1 1 d .
H54 H 0.9936 0.0497 1.0782 0.071 Uiso 1 1 calc R
C55 C 0.9411(7) 0.1180(4) 1.1278(6) 0.053(3) Uani 1 1 d .
H55 H 0.9784 0.1433 1.1037 0.064 Uiso 1 1 calc R
C52 C 0.8341(8) 0.0427(4) 1.2009(7) 0.064(3) Uani 1 1 d .
H52 H 0.7997 0.0172 1.2280 0.077 Uiso 1 1 calc R
C51 C 0.8220(7) 0.0984(4) 1.2153(6) 0.052(2) Uani 1 1 d .
H51 H 0.7777 0.1103 1.2490 0.062 Uiso 1 1 calc R
N5 N 0.8443(5) 0.1519(3) 0.8278(5) 0.0474(19) Uani 1 1 d .
C29 C 0.8417(8) 0.0997(5) 0.8660(8) 0.062(3) Uani 1 1 d .
H29 H 0.8456 0.0962 0.9255 0.074 Uiso 1 1 calc R
C32 C 0.8350(7) 0.1094(5) 0.6867(8) 0.065(3) Uani 1 1 d .
H32 H 0.8326 0.1118 0.6271 0.078 Uiso 1 1 calc R
C30 C 0.8334(9) 0.0552(5) 0.8159(9) 0.080(4) Uani 1 1 d .
H30 H 0.8308 0.0203 0.8403 0.096 Uiso 1 1 calc R
C31 C 0.8285(8) 0.0608(5) 0.7248(9) 0.075(4) Uani 1 1 d .
H31 H 0.8205 0.0293 0.6907 0.090 Uiso 1 1 calc R
P1 P 0.6968(2) 0.39045(12) 0.52143(18) 0.0567(7) Uani 1 1 d .
F4 F 0.7267(5) 0.4008(3) 0.4294(4) 0.080(2) Uani 1 1 d .
F1 F 0.5967(5) 0.3816(5) 0.4790(5) 0.125(4) Uani 1 1 d .
F3 F 0.6658(5) 0.3802(3) 0.6154(4) 0.0801(19) Uani 1 1 d .
F5 F 0.7130(9) 0.3276(3) 0.5106(6) 0.145(4) Uani 1 1 d .
F6 F 0.6771(9) 0.4525(3) 0.5310(6) 0.144(4) Uani 1 1 d .
F2 F 0.7955(6) 0.3979(8) 0.5641(6) 0.201(7) Uani 1 1 d .
N3 N 0.6184(5) 0.2623(3) 1.1575(5) 0.0408(18) Uani 1 1 d .
N4 N 0.6007(5) 0.3358(3) 1.0815(5) 0.0407(18) Uani 1 1 d .
C21 C 0.6103(6) 0.2800(4) 1.0736(6) 0.040(2) Uani 1 1 d .
C15 C 0.6259(7) 0.2081(4) 1.1884(7) 0.054(3) Uani 1 1 d .
H15 H 0.6275 0.1789 1.1501 0.064 Uiso 1 1 calc R
C20 C 0.6040(6) 0.3526(4) 1.1678(6) 0.048(2) Uani 1 1 d .
C19 C 0.6150(7) 0.3065(4) 1.2145(6) 0.048(2) Uani 1 1 d .
C16 C 0.6306(8) 0.1987(5) 1.2707(8) 0.065(3) Uani 1 1 d .
H16 H 0.6332 0.1628 1.2915 0.078 Uiso 1 1 calc R
C28 C 0.6041(8) 0.4120(4) 1.1965(7) 0.067(3) Uani 1 1 d .
H28A H 0.5414 0.4245 1.1960 0.100 Uiso 1 1 calc R
H28B H 0.6347 0.4343 1.1580 0.100 Uiso 1 1 calc R
H28C H 0.6363 0.4150 1.2539 0.100 Uiso 1 1 calc R
C1 C 0.6071(7) 0.2435(4) 0.7461(6) 0.050(2) Uani 1 1 d .
H1 H 0.6116 0.2750 0.7804 0.060 Uiso 1 1 calc R
N6 N 0.8568(5) 0.2384(3) 0.8038(5) 0.048(2) Uani 1 1 d .
C34 C 0.8557(7) 0.2131(5) 0.7237(6) 0.050(2) Uani 1 1 d .
C42 C 0.8708(9) 0.2407(5) 0.6388(7) 0.066(3) Uani 1 1 d .
H42A H 0.8931 0.2139 0.6012 0.099 Uiso 1 1 calc R
H42B H 0.9155 0.2698 0.6499 0.099 Uiso 1 1 calc R
H42C H 0.8133 0.2557 0.6119 0.099 Uiso 1 1 calc R
C35 C 0.8496(7) 0.2021(4) 0.8672(6) 0.049(2) Uani 1 1 d .
C56 C 0.8877(7) 0.1926(4) 1.3586(6) 0.055(3) Uani 1 1 d .
H56A H 0.8318 0.1750 1.3711 0.082 Uiso 1 1 calc R
H56B H 0.9062 0.2199 1.4018 0.082 Uiso 1 1 calc R
H56C H 0.9358 0.1655 1.3586 0.082 Uiso 1 1 calc R
C4 C 0.5949(7) 0.1495(5) 0.6414(7) 0.060(3) Uani 1 1 d .
H4 H 0.5906 0.1186 0.6060 0.072 Uiso 1 1 calc R
C3 C 0.6022(8) 0.1998(6) 0.6086(7) 0.068(3) Uani 1 1 d .
H3 H 0.6035 0.2038 0.5496 0.082 Uiso 1 1 calc R
C2 C 0.6079(7) 0.2475(5) 0.6616(8) 0.064(3) Uani 1 1 d .
H2 H 0.6123 0.2820 0.6367 0.077 Uiso 1 1 calc R
P2 P 0.1939(2) 0.46222(14) 0.9446(2) 0.0690(9) Uani 1 1 d .
F9 F 0.1137(10) 0.4774(9) 0.8884(14) 0.308(13) Uani 1 1 d .
F7 F 0.1461(13) 0.4461(9) 1.0161(15) 0.331(15) Uani 1 1 d .
F8 F 0.199(2) 0.4065(6) 0.9222(15) 0.349(14) Uani 1 1 d .
C18 C 0.6224(8) 0.2954(5) 1.3025(7) 0.063(3) Uani 1 1 d .
H18 H 0.6208 0.3240 1.3420 0.076 Uiso 1 1 calc R
C17 C 0.6316(8) 0.2444(7) 1.3288(7) 0.074(4) Uani 1 1 d .
H17 H 0.6391 0.2374 1.3877 0.088 Uiso 1 1 calc R
C33 C 0.8457(7) 0.1582(5) 0.7395(7) 0.058(3) Uani 1 1 d .
C53 C 0.8945(8) 0.0246(4) 1.1487(7) 0.063(3) Uani 1 1 d .
H53 H 0.8988 -0.0128 1.1369 0.075 Uiso 1 1 calc R
F10 F 0.2497(10) 0.4875(8) 0.8835(10) 0.232(8) Uani 1 1 d .
F12 F 0.1884(19) 0.5214(6) 0.9646(11) 0.284(11) Uani 1 1 d .
F11 F 0.2705(11) 0.4536(11) 1.0047(14) 0.322(15) Uani 1 1 d .
C14 C 0.5734(9) 0.0415(4) 0.7643(8) 0.072(3) Uani 1 1 d .
H14A H 0.5192 0.0370 0.7229 0.108 Uiso 1 1 calc R
H14B H 0.5654 0.0216 0.8159 0.108 Uiso 1 1 calc R
H14C H 0.6265 0.0274 0.7407 0.108 Uiso 1 1 calc R

loop_
_atom_site_aniso_label
_atom_site_aniso_U_11
_atom_site_aniso_U_22
_atom_site_aniso_U_33
_atom_site_aniso_U_23
_atom_site_aniso_U_13
_atom_site_aniso_U_12
Au1 0.0626(3) 0.0444(2) 0.0446(3) -0.00816(17) 0.00683(18) 0.00413(18)
Au2 0.0732(3) 0.0658(3) 0.0489(3) 0.0039(2) 0.0086(2) -0.0017(2)
C23 0.058(7) 0.044(6) 0.071(8) -0.016(5) 0.007(6) 0.003(5)
C25 0.068(8) 0.057(7) 0.084(9) 0.023(6) -0.007(7) 0.002(6)
C27 0.051(6) 0.059(7) 0.065(7) -0.008(5) 0.011(5) -0.011(5)
C24 0.063(7) 0.040(6) 0.077(8) -0.006(5) -0.006(6) 0.003(5)
C22 0.055(6) 0.038(5) 0.042(6) -0.010(4) 0.005(5) -0.008(4)
C26 0.067(8) 0.078(8) 0.066(8) 0.008(6) 0.019(6) -0.018(7)
C36 0.045(6) 0.057(6) 0.036(5) 0.006(4) 0.006(4) -0.006(5)
C37 0.061(7) 0.063(7) 0.039(6) 0.002(5) 0.004(5) -0.005(5)
C38 0.095(9) 0.058(7) 0.069(8) 0.012(6) 0.004(7) -0.009(7)
C40 0.099(10) 0.092(10) 0.069(9) 0.005(8) -0.001(7) -0.040(8)
C39 0.119(11) 0.057(7) 0.070(9) 0.003(6) 0.014(8) -0.024(7)
C41 0.068(7) 0.073(8) 0.042(6) 0.006(5) 0.001(5) -0.014(6)
N7 0.045(4) 0.040(4) 0.034(4) 0.006(3) 0.001(3) 0.003(3)
C44 0.058(7) 0.033(5) 0.083(8) 0.011(5) 0.005(6) 0.007(5)
C47 0.033(5) 0.042(5) 0.039(5) 0.002(4) 0.004(4) -0.001(4)
C45 0.065(7) 0.046(6) 0.060(7) -0.014(5) 0.011(5) 0.002(5)
C43 0.049(6) 0.051(6) 0.055(6) 0.017(5) 0.000(5) 0.006(5)
C46 0.059(6) 0.045(6) 0.045(6) -0.015(5) 0.002(5) -0.004(5)
N2 0.052(5) 0.034(4) 0.037(4) -0.004(3) -0.001(3) -0.002(3)
C7 0.039(5) 0.030(4) 0.040(5) -0.006(4) 0.009(4) 0.009(4)
N1 0.043(4) 0.043(4) 0.034(4) 0.001(3) 0.007(3) -0.004(3)
C5 0.049(6) 0.046(5) 0.035(5) -0.013(4) 0.005(4) 0.001(4)
C6 0.054(6) 0.042(5) 0.039(5) -0.017(4) 0.007(4) 0.003(4)
C10 0.062(7) 0.080(8) 0.054(7) 0.008(6) 0.013(6) -0.011(6)
C8 0.051(6) 0.038(5) 0.048(6) 0.005(4) 0.001(5) -0.009(4)
C9 0.044(6) 0.056(6) 0.059(7) 0.006(5) 0.010(5) 0.005(5)
C11 0.092(10) 0.072(8) 0.059(8) 0.028(6) -0.007(7) -0.022(7)
C12 0.076(9) 0.070(8) 0.087(10) 0.018(7) -0.002(7) 0.013(7)
C13 0.059(7) 0.049(6) 0.070(7) 0.013(5) 0.014(5) 0.009(5)
N8 0.046(4) 0.041(4) 0.034(4) 0.001(3) 0.006(3) -0.007(3)
C49 0.045(5) 0.045(5) 0.029(5) -0.001(4) 0.001(4) -0.004(4)
C48 0.042(5) 0.049(6) 0.036(5) 0.007(4) 0.002(4) 0.004(4)
C50 0.056(6) 0.038(5) 0.031(5) -0.006(4) -0.005(4) -0.001(4)
C54 0.077(8) 0.051(6) 0.050(6) -0.005(5) 0.011(5) 0.006(6)
C55 0.061(7) 0.048(6) 0.052(6) 0.001(5) 0.016(5) -0.001(5)
C52 0.092(9) 0.040(6) 0.059(7) 0.004(5) 0.003(6) -0.018(6)
C51 0.063(7) 0.052(6) 0.041(6) 0.003(5) 0.013(5) -0.006(5)
N5 0.053(5) 0.059(5) 0.031(4) -0.003(4) 0.007(3) 0.000(4)
C29 0.070(7) 0.060(7) 0.058(7) 0.010(6) 0.015(6) 0.002(6)
C32 0.066(7) 0.071(8) 0.059(7) -0.030(6) 0.015(6) 0.016(6)
C30 0.086(9) 0.069(8) 0.086(10) 0.008(7) 0.017(7) 0.019(7)
C31 0.081(9) 0.056(7) 0.088(10) -0.022(7) 0.012(7) 0.018(6)
P1 0.0709(19) 0.0570(17) 0.0435(15) 0.0030(12) 0.0125(14) -0.0041(14)
F4 0.111(6) 0.078(4) 0.058(4) 0.001(3) 0.038(4) -0.009(4)
F1 0.080(5) 0.232(11) 0.062(5) -0.031(6) 0.006(4) -0.017(6)
F3 0.085(5) 0.109(5) 0.048(4) 0.015(4) 0.015(3) -0.005(4)
F5 0.246(12) 0.071(5) 0.130(8) 0.031(5) 0.073(8) 0.046(7)
F6 0.291(14) 0.060(5) 0.097(6) -0.009(4) 0.092(8) 0.001(6)
F2 0.092(7) 0.45(2) 0.063(6) 0.023(9) 0.006(5) -0.073(10)
N3 0.037(4) 0.044(5) 0.042(5) -0.007(3) 0.007(3) 0.002(3)
N4 0.034(4) 0.045(4) 0.043(4) -0.016(3) 0.007(3) -0.003(3)
C21 0.042(5) 0.044(5) 0.033(5) -0.014(4) 0.003(4) -0.002(4)
C15 0.062(7) 0.050(6) 0.050(7) -0.006(5) 0.010(5) -0.001(5)
C20 0.043(5) 0.049(6) 0.052(6) -0.020(5) 0.008(4) -0.003(4)
C19 0.049(6) 0.060(6) 0.036(5) -0.018(5) 0.004(4) -0.009(5)
C16 0.064(7) 0.073(8) 0.061(8) 0.013(6) 0.014(6) -0.001(6)
C28 0.085(8) 0.058(7) 0.059(7) -0.030(6) 0.013(6) 0.005(6)
C1 0.052(6) 0.052(6) 0.046(6) -0.004(5) 0.011(5) -0.007(5)
N6 0.036(4) 0.067(6) 0.041(5) 0.004(4) 0.008(4) 0.001(4)
C34 0.044(6) 0.077(7) 0.029(5) 0.000(5) 0.006(4) 0.008(5)
C42 0.077(8) 0.081(8) 0.043(6) 0.004(6) 0.017(6) 0.011(6)
C35 0.045(6) 0.069(7) 0.036(5) 0.004(5) 0.012(4) 0.005(5)
C56 0.070(7) 0.055(6) 0.038(6) 0.007(5) 0.003(5) -0.004(5)
C4 0.062(7) 0.078(8) 0.042(6) -0.018(6) 0.007(5) -0.006(6)
C3 0.056(7) 0.117(11) 0.032(6) 0.007(6) 0.005(5) -0.010(7)
C2 0.058(7) 0.077(8) 0.061(8) 0.025(6) 0.020(6) 0.002(6)
P2 0.080(2) 0.065(2) 0.064(2) 0.0119(16) 0.0206(18) -0.0005(17)
F9 0.160(12) 0.36(3) 0.36(2) 0.23(2) -0.146(14) -0.115(14)
F7 0.28(2) 0.34(2) 0.42(3) 0.28(2) 0.24(2) 0.111(18)
F8 0.57(4) 0.105(11) 0.35(3) -0.116(14) -0.02(3) 0.075(17)
C18 0.069(8) 0.080(8) 0.041(6) -0.014(6) 0.010(5) -0.010(6)
C17 0.062(8) 0.127(12) 0.034(6) 0.007(7) 0.013(5) -0.014(8)
C33 0.040(6) 0.075(8) 0.061(7) 0.002(6) 0.012(5) 0.009(5)
C53 0.095(9) 0.038(6) 0.053(7) -0.005(5) 0.006(6) -0.006(6)
F10 0.201(14) 0.30(2) 0.215(15) 0.121(14) 0.130(12) 0.044(13)
F12 0.56(4) 0.116(11) 0.192(16) 0.026(10) 0.13(2) 0.015(16)
F11 0.191(16) 0.42(3) 0.32(2) 0.24(2) -0.101(16) -0.114(17)
C14 0.098(9) 0.047(6) 0.070(8) -0.025(6) 0.007(7) -0.005(6)

loop_
_atom_type_symbol
_atom_type_description
_atom_type_scat_dispersion_real
_atom_type_scat_dispersion_imag
_atom_type_scat_source
C C 0.0033 0.0016 'International Tables Vol C Tables 4.2.6.8 and 6.1.1.4'
H H 0.0000 0.0000 'International Tables Vol C Tables 4.2.6.8 and 6.1.1.4'
N N 0.0061 0.0033 'International Tables Vol C Tables 4.2.6.8 and 6.1.1.4'
Au Au -2.0133 8.8022 'International Tables Vol C Tables 4.2.6.8 and 6.1.1.4'
P P 0.1023 0.0942 'International Tables Vol C Tables 4.2.6.8 and 6.1.1.4'
F F 0.0171 0.0103 'International Tables Vol C Tables 4.2.6.8 and 6.1.1.4'

loop_
_geom_angle_atom_site_label_1
_geom_angle_atom_site_label_2
_geom_angle_atom_site_label_3
_geom_angle
C21 Au1 C7 175.7(4)
C49 Au2 C35 175.7(4)
C22 C23 C24 119.5(11)
C22 C23 H23 120.3
C24 C23 H23 120.3
C24 C25 C26 121.4(11)
C24 C25 H25 119.3
C26 C25 H25 119.3
C22 C27 C26 117.7(11)
C22 C27 H27 121.1
C26 C27 H27 121.1
C25 C24 C23 119.5(11)
C25 C24 H24 120.2
C23 C24 H24 120.2
C27 C22 C23 121.4(10)
C27 C22 N4 119.8(9)
C23 C22 N4 118.8(9)
C25 C26 C27 120.4(11)
C25 C26 H26 119.8
C27 C26 H26 119.8
C41 C36 C37 120.1(10)
C41 C36 N6 118.9(9)
C37 C36 N6 121.0(8)
C38 C37 C36 119.8(10)
C38 C37 H37 120.1
C36 C37 H37 120.1
C39 C38 C37 119.7(12)
C39 C38 H38 120.1
C37 C38 H38 120.1
C39 C40 C41 122.3(12)
C39 C40 H40 118.9
C41 C40 H40 118.9
C40 C39 C38 120.4(12)
C40 C39 H39 119.8
C38 C39 H39 119.8
C40 C41 C36 117.5(11)
C40 C41 H41 121.3
C36 C41 H41 121.3
C49 N7 C43 128.4(8)
C49 N7 C47 111.3(7)
C43 N7 C47 120.3(8)
C43 C44 C45 120.6(9)
C43 C44 H44 119.7
C45 C44 H44 119.7
C48 C47 N7 106.0(8)
C48 C47 C46 134.3(9)
N7 C47 C46 119.6(8)
C46 C45 C44 120.9(9)
C46 C45 H45 119.5
C44 C45 H45 119.5
C44 C43 N7 120.2(10)
C44 C43 H43 119.9
N7 C43 H43 119.9
C45 C46 C47 118.2(9)
C45 C46 H46 120.9
C47 C46 H46 120.9
C7 N2 C6 112.3(7)
C7 N2 C8 120.8(7)
C6 N2 C8 126.9(7)
N2 C7 N1 104.0(7)
N2 C7 Au1 128.1(6)
N1 C7 Au1 127.9(6)
C7 N1 C1 128.3(8)
C7 N1 C5 111.1(7)
C1 N1 C5 120.6(8)
C6 C5 N1 106.8(8)
C6 C5 C4 133.8(9)
N1 C5 C4 119.4(9)
C5 C6 N2 105.8(7)
C5 C6 C14 129.6(9)
N2 C6 C14 124.4(9)
C11 C10 C9 118.7(11)
C11 C10 H10 120.7
C9 C10 H10 120.7
C9 C8 C13 120.5(9)
C9 C8 N2 120.4(9)
C13 C8 N2 118.9(9)
C8 C9 C10 119.7(10)
C8 C9 H9 120.1
C10 C9 H9 120.1
C12 C11 C10 122.1(11)
C12 C11 H11 118.9
C10 C11 H11 118.9
C13 C12 C11 119.0(11)
C13 C12 H12 120.5
C11 C12 H12 120.5
C12 C13 C8 119.9(11)
C12 C13 H13 120.1
C8 C13 H13 120.1
C49 N8 C48 111.6(7)
C49 N8 C50 122.4(7)
C48 N8 C50 125.9(7)
N7 C49 N8 104.4(7)
N7 C49 Au2 126.5(6)
N8 C49 Au2 129.1(6)
C47 C48 N8 106.6(8)
C47 C48 C56 127.0(9)
N8 C48 C56 126.3(8)
C55 C50 C51 120.2(9)
C55 C50 N8 118.9(9)
C51 C50 N8 120.9(9)
C53 C54 C55 119.9(10)
C53 C54 H54 120.0
C55 C54 H54 120.0
C50 C55 C54 119.7(10)
C50 C55 H55 120.1
C54 C55 H55 120.1
C53 C52 C51 121.5(10)
C53 C52 H52 119.3
C51 C52 H52 119.3
C50 C51 C52 119.0(10)
C50 C51 H51 120.5
C52 C51 H51 120.5
C35 N5 C33 110.2(8)
C35 N5 C29 128.1(9)
C33 N5 C29 121.7(9)
C30 C29 N5 119.2(11)
C30 C29 H29 120.4
N5 C29 H29 120.4
C31 C32 C33 118.6(11)
C31 C32 H32 120.7
C33 C32 H32 120.7
C29 C30 C31 120.0(12)
C29 C30 H30 120.0
C31 C30 H30 120.0
C32 C31 C30 122.5(11)
C32 C31 H31 118.7
C30 C31 H31 118.7
F2 P1 F1 178.8(8)
F2 P1 F6 91.0(8)
F1 P1 F6 90.0(7)
F2 P1 F5 91.0(9)
F1 P1 F5 88.0(7)
F6 P1 F5 178.0(7)
F2 P1 F4 91.6(4)
F1 P1 F4 89.1(4)
F6 P1 F4 90.6(4)
F5 P1 F4 89.6(5)
F2 P1 F3 88.6(4)
F1 P1 F3 90.7(4)
F6 P1 F3 89.2(4)
F5 P1 F3 90.6(5)
F4 P1 F3 179.7(5)
C21 N3 C19 111.4(8)
C21 N3 C15 128.1(8)
C19 N3 C15 120.4(8)
C21 N4 C20 112.4(8)
C21 N4 C22 121.6(7)
C20 N4 C22 125.9(7)
N4 C21 N3 102.8(7)
N4 C21 Au1 131.5(7)
N3 C21 Au1 125.7(6)
C16 C15 N3 119.9(10)
C16 C15 H15 120.1
N3 C15 H15 120.0
C19 C20 N4 105.7(8)
C19 C20 C28 129.9(9)
N4 C20 C28 124.2(9)
C20 C19 C18 133.8(10)
C20 C19 N3 107.7(8)
C18 C19 N3 118.6(10)
C15 C16 C17 119.2(11)
C15 C16 H16 120.4
C17 C16 H16 120.4
C20 C28 H28A 109.5
C20 C28 H28B 109.5
H28A C28 H28B 109.5
C20 C28 H28C 109.5
H28A C28 H28C 109.5
H28B C28 H28C 109.5
C2 C1 N1 119.1(10)
C2 C1 H1 120.4
N1 C1 H1 120.4
C35 N6 C34 112.6(9)
C35 N6 C36 122.4(8)
C34 N6 C36 124.9(8)
C33 C34 N6 104.8(9)
C33 C34 C42 127.9(10)
N6 C34 C42 127.1(10)
C34 C42 H42A 109.5
C34 C42 H42B 109.5
H42A C42 H42B 109.5
C34 C42 H42C 109.5
H42A C42 H42C 109.5
H42B C42 H42C 109.5
N6 C35 N5 104.9(8)
N6 C35 Au2 129.0(8)
N5 C35 Au2 126.1(7)
C48 C56 H56A 109.5
C48 C56 H56B 109.5
H56A C56 H56B 109.5
C48 C56 H56C 109.5
H56A C56 H56C 109.5
H56B C56 H56C 109.5
C3 C4 C5 118.2(10)
C3 C4 H4 120.9
C5 C4 H4 120.9
C4 C3 C2 121.5(10)
C4 C3 H3 119.3
C2 C3 H3 119.3
C1 C2 C3 121.1(11)
C1 C2 H2 119.5
C3 C2 H2 119.5
F11 P2 F8 87.7(14)
F11 P2 F9 172.8(17)
F8 P2 F9 99.3(15)
F11 P2 F7 81.9(12)
F8 P2 F7 88.8(13)
F9 P2 F7 96.4(12)
F11 P2 F10 92.4(10)
F8 P2 F10 100.9(14)
F9 P2 F10 88.1(10)
F7 P2 F10 168.6(15)
F11 P2 F12 93.7(15)
F8 P2 F12 177.7(12)
F9 P2 F12 79.4(12)
F7 P2 F12 93.2(12)
F10 P2 F12 77.3(10)
C17 C18 C19 119.0(11)
C17 C18 H18 120.5
C19 C18 H18 120.5
C18 C17 C16 122.8(11)
C18 C17 H17 118.6
C16 C17 H17 118.6
C34 C33 N5 107.4(9)
C34 C33 C32 134.8(11)
N5 C33 C32 117.8(10)
C52 C53 C54 119.6(10)
C52 C53 H53 120.2
C54 C53 H53 120.2
C6 C14 H14A 109.5
C6 C14 H14B 109.5
H14A C14 H14B 109.5
C6 C14 H14C 109.5
H14A C14 H14C 109.5
H14B C14 H14C 109.5

loop_
_geom_bond_atom_site_label_1
_geom_bond_atom_site_label_2
_geom_bond_distance
Au1 C21 2.012(8)
Au1 C7 2.030(8)
Au2 C49 2.044(9)
Au2 C35 2.055(10)
C23 C22 1.368(13)
C23 C24 1.383(15)
C23 H23 0.9300
C25 C24 1.324(16)
C25 C26 1.369(16)
C25 H25 0.9300
C27 C22 1.365(14)
C27 C26 1.382(15)
C27 H27 0.9300
C24 H24 0.9300
C22 N4 1.457(12)
C26 H26 0.9300
C36 C41 1.379(13)
C36 C37 1.390(13)
C36 N6 1.445(13)
C37 C38 1.362(15)
C37 H37 0.9300
C38 C39 1.350(17)
C38 H38 0.9300
C40 C39 1.346(18)
C40 C41 1.364(17)
C40 H40 0.9300
C39 H39 0.9300
C41 H41 0.9300
N7 C49 1.356(11)
N7 C43 1.383(11)
N7 C47 1.394(12)
C44 C43 1.322(14)
C44 C45 1.435(15)
C44 H44 0.9300
C47 C48 1.367(12)
C47 C46 1.425(12)
C45 C46 1.338(14)
C45 H45 0.9300
C43 H43 0.9300
C46 H46 0.9300
N2 C7 1.353(10)
N2 C6 1.389(11)
N2 C8 1.444(11)
C7 N1 1.360(11)
N1 C1 1.384(12)
N1 C5 1.398(11)
C5 C6 1.354(13)
C5 C4 1.416(14)
C6 C14 1.492(13)
C10 C11 1.374(16)
C10 C9 1.382(14)
C10 H10 0.9300
C8 C9 1.363(13)
C8 C13 1.397(14)
C9 H9 0.9300
C11 C12 1.368(17)
C11 H11 0.9300
C12 C13 1.359(16)
C12 H12 0.9300
C13 H13 0.9300
N8 C49 1.359(11)
N8 C48 1.380(12)
N8 C50 1.433(11)
C48 C56 1.514(13)
C50 C55 1.374(13)
C50 C51 1.380(13)
C54 C53 1.384(15)
C54 C55 1.385(14)
C54 H54 0.9300
C55 H55 0.9300
C52 C53 1.348(15)
C52 C51 1.383(14)
C52 H52 0.9300
C51 H51 0.9300
N5 C35 1.361(12)
N5 C33 1.392(13)
N5 C29 1.403(13)
C29 C30 1.330(16)
C29 H29 0.9300
C32 C31 1.328(17)
C32 C33 1.440(15)
C32 H32 0.9300
C30 C31 1.423(17)
C30 H30 0.9300
C31 H31 0.9300
P1 F2 1.516(9)
P1 F1 1.538(8)
P1 F6 1.543(8)
P1 F5 1.553(8)
P1 F4 1.576(7)
P1 F3 1.610(7)
N3 C21 1.370(12)
N3 C19 1.398(11)
N3 C15 1.400(13)
N4 C21 1.367(11)
N4 C20 1.405(11)
C15 C16 1.300(14)
C15 H15 0.9300
C20 C19 1.335(14)
C20 C28 1.509(13)
C19 C18 1.393(14)
C16 C17 1.430(17)
C16 H16 0.9300
C28 H28A 0.9600
C28 H28B 0.9600
C28 H28C 0.9600
C1 C2 1.327(14)
C1 H1 0.9300
N6 C35 1.340(12)
N6 C34 1.393(12)
C34 C33 1.366(15)
C34 C42 1.528(14)
C42 H42A 0.9600
C42 H42B 0.9600
C42 H42C 0.9600
C56 H56A 0.9600
C56 H56B 0.9600
C56 H56C 0.9600
C4 C3 1.332(16)
C4 H4 0.9300
C3 C2 1.418(17)
C3 H3 0.9300
C2 H2 0.9300
P2 F11 1.379(14)
P2 F8 1.401(12)
P2 F9 1.418(12)
P2 F7 1.444(13)
P2 F10 1.465(11)
P2 F12 1.473(15)
C18 C17 1.306(17)
C18 H18 0.9300
C17 H17 0.9300
C53 H53 0.9300
C14 H14A 0.9600
C14 H14B 0.9600
C14 H14C 0.9600
